data_7700065
loop_
_publ_author_name
'Wang, Hui-Sheng'
'Yin, Cheng-Ling'
'Hu, Zhao-Bo'
'Chen, Yong'
'Pan, Zhi-Quan'
'Song, You'
'Zhang, Yi-Quan'
'Zhang, Zai-Chao'

_publ_section_title
;
 Regulation of magnetic relaxation behavior by replacing 3d transition
 metal ions in [M<sub>2</sub>Dy<sub>2</sub>] complexes containing two
 different organic chelating ligands.
;
_journal_issue 27
_journal_name_full 'Dalton transactions (Cambridge, England : 2003)'
_journal_page_first 10011
_journal_page_last 10022
_journal_paper_doi 10.1039/c9dt00774a
_journal_volume 48
_journal_year 2019
_chemical_formula_moiety 'C60 H74 Co2 Dy2 N8 O18, 2(N O3), 5CH3OH, 2.5H2O'
_chemical_formula_sum 'C65 H99 Co2 Dy2 N10 O31.5'
_chemical_formula_weight 1967.40
_space_group_crystal_system triclinic
_space_group_IT_number 2
_space_group_name_Hall '-P 1'
_space_group_name_H-M_alt 'P -1'
_symmetry_space_group_name_Hall '-P 1'
_symmetry_space_group_name_H-M 'P -1'
_atom_sites_solution_hydrogens mixed
_audit_creation_method SHELXL-2014/7
_audit_update_record
;
2019-05-06 deposited with the CCDC.    2019-05-23 downloaded from the CCDC.
;
_cell_angle_alpha 85.486(2)
_cell_angle_beta 87.309(2)
_cell_angle_gamma 82.961(2)
_cell_formula_units_Z 1
_cell_length_a 9.8087(4)
_cell_length_b 13.3481(6)
_cell_length_c 14.8569(7)
_cell_measurement_reflns_used 7993
_cell_measurement_temperature 173(2)
_cell_measurement_theta_max 26.1746
_cell_measurement_theta_min 3.0547
_cell_volume 1923.16(15)
_computing_cell_refinement 'Bruker SMART'
_computing_data_collection 'Bruker SMART'
_computing_data_reduction 'Bruker SAINT'
_computing_molecular_graphics 'Bruker SHELXTL'
_computing_publication_material 'Bruker SHELXTL'
_computing_structure_refinement 'SHELXL-2014/7 (Sheldrick, 2014)'
_computing_structure_solution 'SHELXS-97 (Sheldrick, 1990)'
_diffrn_ambient_temperature 173(2)
_diffrn_measured_fraction_theta_full 0.996
_diffrn_measured_fraction_theta_max 0.996
_diffrn_measurement_device_type 'PHOTON 100 CMOS detector'
_diffrn_measurement_method 'omega scan'
_diffrn_radiation_type MoK\a
_diffrn_radiation_wavelength 0.71073
_diffrn_reflns_av_R_equivalents 0.1004
_diffrn_reflns_av_unetI/netI 0.0760
_diffrn_reflns_Laue_measured_fraction_full 0.996
_diffrn_reflns_Laue_measured_fraction_max 0.996
_diffrn_reflns_limit_h_max 11
_diffrn_reflns_limit_h_min -10
_diffrn_reflns_limit_k_max 15
_diffrn_reflns_limit_k_min -15
_diffrn_reflns_limit_l_max 17
_diffrn_reflns_limit_l_min -17
_diffrn_reflns_number 28458
_diffrn_reflns_point_group_measured_fraction_full 0.996
_diffrn_reflns_point_group_measured_fraction_max 0.996
_diffrn_reflns_theta_full 25.000
_diffrn_reflns_theta_max 25.000
_diffrn_reflns_theta_min 3.084
_diffrn_source 'fine-focus sealed tube'
_exptl_absorpt_coefficient_mu 2.436
_exptl_absorpt_correction_T_max 0.7454
_exptl_absorpt_correction_T_min 0.6537
_exptl_absorpt_correction_type multi-scan
_exptl_absorpt_process_details 'SADABS (Bruker, 2014)'
_exptl_crystal_colour 'dark red'
_exptl_crystal_density_diffrn 1.699
_exptl_crystal_description plate
_exptl_crystal_F_000 997
_exptl_crystal_size_max 0.18
_exptl_crystal_size_mid 0.11
_exptl_crystal_size_min 0.07
_refine_diff_density_max 0.823
_refine_diff_density_min -0.609
_refine_diff_density_rms 0.127
_refine_ls_extinction_method none
_refine_ls_goodness_of_fit_ref 1.033
_refine_ls_hydrogen_treatment constr
_refine_ls_matrix_type full
_refine_ls_number_parameters 456
_refine_ls_number_reflns 6755
_refine_ls_number_restraints 8
_refine_ls_restrained_S_all 1.032
_refine_ls_R_factor_all 0.0636
_refine_ls_R_factor_gt 0.0382
_refine_ls_shift/su_max 0.000
_refine_ls_shift/su_mean 0.000
_refine_ls_structure_factor_coef Fsqd
_refine_ls_weighting_details 'w=1/[\s^2^(Fo^2^)+(0.0018P)^2^+3.0000P] where P=(Fo^2^+2Fc^2^)/3'
_refine_ls_weighting_scheme calc
_refine_ls_wR_factor_gt 0.0564
_refine_ls_wR_factor_ref 0.0598
_reflns_Friedel_coverage 0.000
_reflns_number_gt 5294
_reflns_number_total 6755
_reflns_threshold_expression 'I > 2\s(I)'
_cod_data_source_file c9dt00774a2.cif
_cod_data_source_block complex_2
_cod_depositor_comments 'Adding full bibliography for 7700062--7700065.cif.'
_cod_original_formula_sum 'C65 H99 Co2 Dy2 N10 O31.50'
_cod_database_code 7700065
_shelx_shelxl_version_number 2014/7
_shelx_space_group_comment
;
The symmetry employed for this shelxl refinement is uniquely defined
by the following loop, which should always be used as a source of
symmetry information in preference to the above space-group names.
They are only intended as comments.
;

loop_
_space_group_symop_operation_xyz
'x, y, z'
'-x, -y, -z'

loop_
_atom_site_label
_atom_site_type_symbol
_atom_site_fract_x
_atom_site_fract_y
_atom_site_fract_z
_atom_site_U_iso_or_equiv
_atom_site_adp_type
_atom_site_occupancy
_atom_site_site_symmetry_order
_atom_site_calc_flag
_atom_site_refinement_flags_posn
_atom_site_refinement_flags_adp
_atom_site_refinement_flags_occupancy
_atom_site_disorder_assembly
_atom_site_disorder_group
C1 C 0.1131(4) 0.8235(3) 0.3961(3) 0.0218(12) Uani 1 1 d . . . . .
C2 C 0.1490(5) 0.8170(3) 0.4864(3) 0.0229(12) Uani 1 1 d . . . . .
C3 C 0.1838(5) 0.8990(4) 0.5265(4) 0.0314(13) Uani 1 1 d . . . . .
H3 H 0.2123 0.8918 0.5871 0.038 Uiso 1 1 calc R U . . .
C4 C 0.1770(5) 0.9934(4) 0.4777(4) 0.0361(14) Uani 1 1 d . . . . .
H4 H 0.2009 1.0504 0.5053 0.043 Uiso 1 1 calc R U . . .
C5 C 0.1365(5) 1.0039(4) 0.3909(4) 0.0353(14) Uani 1 1 d . . . . .
H5 H 0.1286 1.0687 0.3589 0.042 Uiso 1 1 calc R U . . .
C6 C 0.1065(5) 0.9203(3) 0.3487(3) 0.0277(13) Uani 1 1 d . . . . .
C7 C 0.0501(5) 0.9330(4) 0.2602(4) 0.0318(13) Uani 1 1 d . . . . .
H7 H 0.0038 0.9973 0.2408 0.038 Uiso 1 1 calc R U . . .
C8 C -0.0339(5) 0.8659(4) 0.1317(3) 0.0350(14) Uani 1 1 d . . . . .
H8A H 0.0180 0.8571 0.0735 0.042 Uiso 1 1 calc R U . . .
H8B H -0.0947 0.9309 0.1272 0.042 Uiso 1 1 calc R U . . .
C9 C -0.1164(5) 0.7774(4) 0.1573(4) 0.0351(14) Uani 1 1 d . . . . .
H9A H -0.1850 0.7952 0.2062 0.042 Uiso 1 1 calc R U . . .
H9B H -0.1658 0.7621 0.1044 0.042 Uiso 1 1 calc R U . . .
C10 C 0.0245(5) 0.6180(4) 0.1175(3) 0.0338(13) Uani 1 1 d . . . . .
H10A H -0.0547 0.6075 0.0818 0.041 Uiso 1 1 calc R U . . .
H10B H 0.0635 0.5515 0.1455 0.041 Uiso 1 1 calc R U . . .
C11 C 0.1331(5) 0.6643(4) 0.0562(3) 0.0386(14) Uani 1 1 d . . . . .
H11A H 0.1933 0.6106 0.0264 0.046 Uiso 1 1 calc R U . . .
H11B H 0.0887 0.7120 0.0089 0.046 Uiso 1 1 calc R U . . .
C12 C 0.3151(5) 0.7630(4) 0.0770(3) 0.0347(13) Uani 1 1 d . U . . .
H12 H 0.3339 0.7584 0.0140 0.042 Uiso 1 1 calc R U . . .
C13 C 0.3962(5) 0.8172(4) 0.2175(4) 0.0287(13) Uani 1 1 d . . . . .
C14 C 0.4003(5) 0.8191(4) 0.1236(4) 0.0339(13) Uani 1 1 d . U . . .
C15 C 0.4934(5) 0.8775(4) 0.0719(4) 0.0418(16) Uani 1 1 d . . . . .
H15 H 0.4990 0.8772 0.0079 0.050 Uiso 1 1 calc R U . . .
C16 C 0.5742(6) 0.9335(4) 0.1148(5) 0.0477(17) Uani 1 1 d . . . . .
H16 H 0.6322 0.9750 0.0801 0.057 Uiso 1 1 calc R U . . .
C17 C 0.5727(5) 0.9308(4) 0.2079(4) 0.0409(15) Uani 1 1 d . . . . .
H17 H 0.6315 0.9688 0.2367 0.049 Uiso 1 1 calc R U . . .
C18 C 0.4860(5) 0.8730(4) 0.2594(4) 0.0312(13) Uani 1 1 d . . . . .
C19 C 0.1370(5) 0.7175(4) 0.6274(3) 0.0327(13) Uani 1 1 d . . . . .
H19A H 0.2285 0.7198 0.6503 0.049 Uiso 1 1 calc R U . . .
H19B H 0.1023 0.6542 0.6506 0.049 Uiso 1 1 calc R U . . .
H19C H 0.0743 0.7751 0.6473 0.049 Uiso 1 1 calc R U . . .
C20 C 0.5621(6) 0.9200(5) 0.3962(4) 0.0605(19) Uani 1 1 d . . . . .
H20A H 0.6588 0.8943 0.3844 0.091 Uiso 1 1 calc R U . . .
H20B H 0.5404 0.9128 0.4612 0.091 Uiso 1 1 calc R U . . .
H20C H 0.5461 0.9916 0.3746 0.091 Uiso 1 1 calc R U . . .
C21 C 0.3412(4) 0.4332(3) 0.2836(3) 0.0219(11) Uani 1 1 d . . . . .
C22 C 0.4312(5) 0.3557(4) 0.2521(3) 0.0293(13) Uani 1 1 d . . . . .
H22 H 0.4905 0.3675 0.2009 0.035 Uiso 1 1 calc R U . . .
C23 C 0.4346(5) 0.2601(4) 0.2958(4) 0.0371(14) Uani 1 1 d . . . . .
H23 H 0.4979 0.2058 0.2763 0.045 Uiso 1 1 calc R U . . .
C24 C 0.3441(5) 0.2450(4) 0.3686(3) 0.0294(13) Uani 1 1 d . . . . .
H24 H 0.3413 0.1793 0.3978 0.035 Uiso 1 1 calc R U . . .
C25 C 0.2586(4) 0.3260(3) 0.3982(3) 0.0195(11) Uani 1 1 d . . . . .
C26 C 0.3204(4) 0.5376(3) 0.2366(3) 0.0206(11) Uani 1 1 d . . . . .
H26A H 0.4013 0.5733 0.2442 0.025 Uiso 1 1 calc R U . . .
H26B H 0.3097 0.5330 0.1712 0.025 Uiso 1 1 calc R U . . .
C27 C 0.1538(4) 0.3199(3) 0.4765(3) 0.0207(11) Uani 1 1 d . . . . .
H27A H 0.1057 0.2594 0.4732 0.025 Uiso 1 1 calc R U . . .
H27B H 0.2016 0.3129 0.5343 0.025 Uiso 1 1 calc R U . . .
C28 C 0.3065(5) 0.4373(5) 0.7071(4) 0.0473(17) Uani 1 1 d . . . . .
H28A H 0.3309 0.3638 0.7146 0.071 Uiso 1 1 calc R U . . .
H28B H 0.2699 0.4623 0.7647 0.071 Uiso 1 1 calc R U . . .
H28C H 0.3885 0.4696 0.6876 0.071 Uiso 1 1 calc R U . . .
C29 C 0.1994(5) 0.4621(3) 0.6369(3) 0.0217(11) Uani 1 1 d . . . . .
C30 C 0.4478(5) 0.6457(4) 0.4834(3) 0.0280(12) Uani 1 1 d . . . . .
H30A H 0.4357 0.6013 0.5382 0.042 Uiso 1 1 calc R U . . .
H30B H 0.4269 0.7165 0.4977 0.042 Uiso 1 1 calc R U . . .
H30C H 0.5430 0.6337 0.4601 0.042 Uiso 1 1 calc R U . . .
Co1 Co 0.14682(6) 0.72843(5) 0.23386(4) 0.02256(17) Uani 1 1 d . . . . .
Dy1 Dy 0.12416(2) 0.56541(2) 0.42808(2) 0.01613(7) Uani 1 1 d . . . . .
N1 N 0.0594(4) 0.8621(3) 0.2065(3) 0.0287(10) Uani 1 1 d . . . . .
N2 N -0.0206(4) 0.6877(3) 0.1880(3) 0.0281(10) Uani 1 1 d . . . . .
H2A H -0.0677 0.6493 0.2384 0.034 Uiso 1 1 d R U . . .
N3 N 0.2137(4) 0.7176(3) 0.1132(3) 0.0298(10) Uani 1 1 d . . . . .
N4 N 0.2591(4) 0.4193(3) 0.3577(2) 0.0184(9) Uani 1 1 d . . . . .
N5 N 0.2211(5) 0.8507(3) 0.8411(3) 0.0425(13) Uani 1 1 d D . . . .
O1 O 0.0822(3) 0.7414(2) 0.3589(2) 0.0195(7) Uani 1 1 d . . . . .
O2 O 0.3148(3) 0.7642(2) 0.2706(2) 0.0251(8) Uani 1 1 d . . . . .
O3 O 0.1455(3) 0.7222(2) 0.5301(2) 0.0218(8) Uani 1 1 d . . . . .
O4 O 0.4780(4) 0.8646(3) 0.3507(3) 0.0396(10) Uani 1 1 d . . . . .
O5 O 0.2011(3) 0.5919(2) 0.27444(19) 0.0183(7) Uani 1 1 d . . . . .
O6 O 0.0581(3) 0.40623(19) 0.47435(19) 0.0151(7) Uani 1 1 d . . . . .
O7 O 0.2347(3) 0.5069(2) 0.5636(2) 0.0194(7) Uani 1 1 d . . . . .
O8 O -0.0797(3) 0.5625(2) 0.3419(2) 0.0230(8) Uani 1 1 d . . . . .
O9 O 0.3566(3) 0.6246(2) 0.4165(2) 0.0227(8) Uani 1 1 d . . . . .
H9 H 0.3514 0.6750 0.3775 0.027 Uiso 1 1 d R U . . .
O11 O 0.1338(5) 0.8757(3) 0.9025(3) 0.0748(15) Uani 1 1 d . . . . .
O12 O 0.2082(5) 0.8883(3) 0.7652(3) 0.0648(13) Uani 1 1 d . . . . .
O10A O 0.3367(18) 0.805(2) 0.8614(7) 0.064(7) Uani 0.69(6) 1 d . . P A 1
O10B O 0.283(6) 0.762(2) 0.8479(19) 0.052(10) Uani 0.31(6) 1 d D U P A 2

loop_
_atom_site_aniso_label
_atom_site_aniso_U_11
_atom_site_aniso_U_22
_atom_site_aniso_U_33
_atom_site_aniso_U_23
_atom_site_aniso_U_13
_atom_site_aniso_U_12
C1 0.010(2) 0.022(3) 0.032(3) 0.002(2) 0.003(2) 0.001(2)
C2 0.018(3) 0.018(3) 0.031(3) 0.000(2) 0.007(2) -0.001(2)
C3 0.027(3) 0.032(3) 0.033(3) 0.003(3) 0.005(3) -0.004(2)
C4 0.035(3) 0.019(3) 0.053(4) -0.002(3) 0.012(3) -0.007(2)
C5 0.034(3) 0.023(3) 0.044(4) 0.012(3) 0.012(3) -0.001(2)
C6 0.027(3) 0.020(3) 0.032(3) 0.006(2) 0.007(2) 0.005(2)
C7 0.028(3) 0.023(3) 0.039(4) 0.015(3) 0.005(3) 0.003(2)
C8 0.027(3) 0.042(3) 0.030(3) 0.018(3) -0.003(3) 0.010(3)
C9 0.018(3) 0.048(3) 0.036(3) 0.012(3) -0.004(2) 0.004(3)
C10 0.026(3) 0.059(4) 0.015(3) 0.000(3) -0.007(2) 0.001(3)
C11 0.033(3) 0.062(4) 0.016(3) 0.006(3) 0.001(3) 0.004(3)
C12 0.029(3) 0.048(3) 0.020(3) 0.016(2) 0.006(2) 0.007(2)
C13 0.017(3) 0.030(3) 0.034(3) 0.015(3) 0.007(2) 0.004(2)
C14 0.020(3) 0.039(3) 0.036(3) 0.021(3) 0.007(2) 0.005(2)
C15 0.030(3) 0.047(4) 0.039(4) 0.030(3) 0.012(3) 0.008(3)
C16 0.028(3) 0.043(4) 0.067(5) 0.025(3) 0.005(3) -0.006(3)
C17 0.025(3) 0.039(3) 0.055(4) 0.015(3) 0.006(3) -0.003(3)
C18 0.022(3) 0.024(3) 0.044(4) 0.011(3) 0.002(3) 0.002(2)
C19 0.040(3) 0.038(3) 0.019(3) 0.000(3) -0.001(3) -0.002(3)
C20 0.063(5) 0.067(4) 0.059(5) -0.011(4) -0.003(4) -0.035(4)
C21 0.013(2) 0.029(3) 0.022(3) -0.005(2) 0.002(2) 0.002(2)
C22 0.028(3) 0.034(3) 0.024(3) 0.001(2) 0.013(2) -0.002(2)
C23 0.035(3) 0.028(3) 0.047(4) -0.014(3) 0.013(3) 0.002(3)
C24 0.031(3) 0.022(3) 0.033(3) -0.001(2) 0.007(3) 0.000(2)
C25 0.014(2) 0.029(3) 0.016(3) -0.008(2) -0.001(2) -0.002(2)
C26 0.014(2) 0.029(3) 0.018(3) -0.003(2) 0.000(2) -0.003(2)
C27 0.017(3) 0.025(3) 0.018(3) 0.003(2) 0.002(2) 0.002(2)
C28 0.025(3) 0.082(4) 0.034(4) 0.018(3) -0.010(3) -0.015(3)
C29 0.017(3) 0.025(3) 0.022(3) 0.002(2) -0.001(2) -0.001(2)
C30 0.020(3) 0.036(3) 0.029(3) 0.001(3) -0.003(2) -0.008(2)
Co1 0.0165(4) 0.0301(4) 0.0181(4) 0.0091(3) 0.0016(3) 0.0016(3)
Dy1 0.01106(11) 0.02118(12) 0.01465(12) 0.00418(9) 0.00094(8) -0.00003(9)
N1 0.023(2) 0.033(3) 0.026(3) 0.014(2) 0.001(2) 0.001(2)
N2 0.018(2) 0.044(3) 0.020(2) 0.008(2) 0.0026(19) -0.003(2)
N3 0.022(2) 0.044(3) 0.019(2) 0.009(2) -0.0014(19) 0.006(2)
N4 0.015(2) 0.024(2) 0.017(2) -0.0043(18) 0.0023(17) -0.0019(17)
N5 0.053(4) 0.039(3) 0.031(3) 0.007(3) 0.008(3) 0.005(3)
O1 0.0187(17) 0.0235(18) 0.0143(18) 0.0053(15) 0.0021(14) -0.0002(15)
O2 0.0138(17) 0.0334(19) 0.025(2) 0.0108(16) 0.0025(15) 0.0002(15)
O3 0.0248(18) 0.0192(17) 0.0209(19) 0.0036(15) 0.0035(15) -0.0049(14)
O4 0.038(2) 0.043(2) 0.041(3) 0.001(2) 0.0001(19) -0.0205(19)
O5 0.0126(16) 0.0252(17) 0.0147(17) 0.0025(14) 0.0025(14) 0.0039(14)
O6 0.0132(16) 0.0125(15) 0.0180(18) 0.0011(14) 0.0015(13) 0.0029(13)
O7 0.0147(17) 0.0239(17) 0.0189(18) 0.0056(15) -0.0005(14) -0.0040(14)
O8 0.0109(17) 0.0341(19) 0.023(2) 0.0076(16) 0.0014(14) -0.0067(15)
O9 0.0175(17) 0.0287(18) 0.0209(19) 0.0095(15) -0.0030(15) -0.0057(15)
O11 0.066(3) 0.072(3) 0.069(3) 0.020(3) 0.037(3) 0.030(3)
O12 0.099(4) 0.055(3) 0.032(3) 0.002(2) -0.003(3) 0.021(3)
O10A 0.038(6) 0.113(13) 0.029(5) 0.007(6) 0.003(4) 0.031(8)
O10B 0.052(17) 0.058(12) 0.036(10) 0.005(8) 0.003(10) 0.027(10)

loop_
_atom_type_symbol
_atom_type_description
_atom_type_scat_dispersion_real
_atom_type_scat_dispersion_imag
_atom_type_scat_source
C C 0.0033 0.0016 'International Tables Vol C Tables 4.2.6.8 and 6.1.1.4'
H H 0.0000 0.0000 'International Tables Vol C Tables 4.2.6.8 and 6.1.1.4'
Co Co 0.3494 0.9721 'International Tables Vol C Tables 4.2.6.8 and 6.1.1.4'
Dy Dy -0.1892 4.4098 'International Tables Vol C Tables 4.2.6.8 and 6.1.1.4'
N N 0.0061 0.0033 'International Tables Vol C Tables 4.2.6.8 and 6.1.1.4'
O O 0.0106 0.0060 'International Tables Vol C Tables 4.2.6.8 and 6.1.1.4'

loop_
_geom_angle_atom_site_label_1
_geom_angle_atom_site_label_2
_geom_angle_atom_site_label_3
_geom_angle
_geom_angle_site_symmetry_1
_geom_angle_site_symmetry_3
O1 C1 C2 120.1(4) . .
O1 C1 C6 123.0(5) . .
C2 C1 C6 116.9(5) . .
C3 C2 O3 124.1(4) . .
C3 C2 C1 121.8(4) . .
O3 C2 C1 114.1(4) . .
C2 C3 C4 119.7(5) . .
C2 C3 H3 120.2 . .
C4 C3 H3 120.2 . .
C5 C4 C3 120.2(5) . .
C5 C4 H4 119.9 . .
C3 C4 H4 119.9 . .
C4 C5 C6 120.3(5) . .
C4 C5 H5 119.8 . .
C6 C5 H5 119.8 . .
C5 C6 C1 120.9(5) . .
C5 C6 C7 120.2(4) . .
C1 C6 C7 118.4(5) . .
N1 C7 C6 123.2(4) . .
N1 C7 H7 118.4 . .
C6 C7 H7 118.4 . .
N1 C8 C9 103.3(4) . .
N1 C8 H8A 111.1 . .
C9 C8 H8A 111.1 . .
N1 C8 H8B 111.1 . .
C9 C8 H8B 111.1 . .
H8A C8 H8B 109.1 . .
N2 C9 C8 108.9(4) . .
N2 C9 H9A 109.9 . .
C8 C9 H9A 109.9 . .
N2 C9 H9B 109.9 . .
C8 C9 H9B 109.9 . .
H9A C9 H9B 108.3 . .
N2 C10 C11 108.3(4) . .
N2 C10 H10A 110.0 . .
C11 C10 H10A 110.0 . .
N2 C10 H10B 110.0 . .
C11 C10 H10B 110.0 . .
H10A C10 H10B 108.4 . .
N3 C11 C10 107.3(4) . .
N3 C11 H11A 110.3 . .
C10 C11 H11A 110.3 . .
N3 C11 H11B 110.3 . .
C10 C11 H11B 110.3 . .
H11A C11 H11B 108.5 . .
N3 C12 C14 125.6(5) . .
N3 C12 H12 117.2 . .
C14 C12 H12 117.2 . .
O2 C13 C14 123.8(5) . .
O2 C13 C18 117.6(5) . .
C14 C13 C18 118.6(4) . .
C13 C14 C12 121.7(4) . .
C13 C14 C15 119.7(5) . .
C12 C14 C15 118.6(5) . .
C16 C15 C14 119.8(6) . .
C16 C15 H15 120.1 . .
C14 C15 H15 120.1 . .
C15 C16 C17 121.0(5) . .
C15 C16 H16 119.5 . .
C17 C16 H16 119.5 . .
C16 C17 C18 120.3(6) . .
C16 C17 H17 119.9 . .
C18 C17 H17 119.9 . .
O4 C18 C17 124.7(5) . .
O4 C18 C13 114.7(4) . .
C17 C18 C13 120.6(5) . .
O3 C19 H19A 109.5 . .
O3 C19 H19B 109.5 . .
H19A C19 H19B 109.5 . .
O3 C19 H19C 109.5 . .
H19A C19 H19C 109.5 . .
H19B C19 H19C 109.5 . .
O4 C20 H20A 109.5 . .
O4 C20 H20B 109.5 . .
H20A C20 H20B 109.5 . .
O4 C20 H20C 109.5 . .
H20A C20 H20C 109.5 . .
H20B C20 H20C 109.5 . .
N4 C21 C22 121.7(4) . .
N4 C21 C26 114.7(4) . .
C22 C21 C26 123.5(4) . .
C21 C22 C23 119.1(4) . .
C21 C22 H22 120.5 . .
C23 C22 H22 120.5 . .
C22 C23 C24 118.9(5) . .
C22 C23 H23 120.6 . .
C24 C23 H23 120.6 . .
C25 C24 C23 119.3(5) . .
C25 C24 H24 120.4 . .
C23 C24 H24 120.4 . .
N4 C25 C24 121.7(4) . .
N4 C25 C27 113.6(4) . .
C24 C25 C27 124.7(4) . .
O5 C26 C21 109.0(3) . .
O5 C26 H26A 109.9 . .
C21 C26 H26A 109.9 . .
O5 C26 H26B 109.9 . .
C21 C26 H26B 109.9 . .
H26A C26 H26B 108.3 . .
O6 C27 C25 110.9(3) . .
O6 C27 H27A 109.5 . .
C25 C27 H27A 109.5 . .
O6 C27 H27B 109.5 . .
C25 C27 H27B 109.5 . .
H27A C27 H27B 108.1 . .
C29 C28 H28A 109.5 . .
C29 C28 H28B 109.5 . .
H28A C28 H28B 109.5 . .
C29 C28 H28C 109.5 . .
H28A C28 H28C 109.5 . .
H28B C28 H28C 109.5 . .
O7 C29 O8 125.8(4) . 2_566
O7 C29 C28 117.3(4) . .
O8 C29 C28 116.9(4) 2_566 .
O9 C30 H30A 109.5 . .
O9 C30 H30B 109.5 . .
H30A C30 H30B 109.5 . .
O9 C30 H30C 109.5 . .
H30A C30 H30C 109.5 . .
H30B C30 H30C 109.5 . .
O2 Co1 N3 92.45(16) . .
O2 Co1 O5 89.94(13) . .
N3 Co1 O5 96.43(15) . .
O2 Co1 N1 97.45(16) . .
N3 Co1 N1 91.92(17) . .
O5 Co1 N1 168.62(14) . .
O2 Co1 O1 86.04(13) . .
N3 Co1 O1 178.45(16) . .
O5 Co1 O1 83.93(12) . .
N1 Co1 O1 87.94(15) . .
O2 Co1 N2 175.91(15) . .
N3 Co1 N2 83.65(17) . .
O5 Co1 N2 89.28(15) . .
N1 Co1 N2 83.95(17) . .
O1 Co1 N2 97.87(15) . .
O6 Dy1 O6 73.96(11) 2_566 .
O6 Dy1 O7 81.59(10) 2_566 .
O6 Dy1 O7 71.94(10) . .
O6 Dy1 O5 143.80(10) 2_566 .
O6 Dy1 O5 117.08(10) . .
O7 Dy1 O5 134.19(10) . .
O6 Dy1 O8 73.64(10) 2_566 .
O6 Dy1 O8 77.73(10) . .
O7 Dy1 O8 145.08(9) . .
O5 Dy1 O8 75.51(10) . .
O6 Dy1 O1 91.04(9) 2_566 .
O6 Dy1 O1 153.37(9) . .
O7 Dy1 O1 128.48(10) . .
O5 Dy1 O1 63.72(9) . .
O8 Dy1 O1 76.96(10) . .
O6 Dy1 N4 138.29(10) 2_566 .
O6 Dy1 N4 64.37(10) . .
O7 Dy1 N4 87.14(11) . .
O5 Dy1 N4 62.78(11) . .
O8 Dy1 N4 95.15(11) . .
O1 Dy1 N4 126.18(11) . .
O6 Dy1 O9 132.82(10) 2_566 .
O6 Dy1 O9 130.33(10) . .
O7 Dy1 O9 72.89(10) . .
O5 Dy1 O9 68.64(10) . .
O8 Dy1 O9 141.86(9) . .
O1 Dy1 O9 75.92(10) . .
N4 Dy1 O9 80.00(11) . .
O6 Dy1 O3 67.60(9) 2_566 .
O6 Dy1 O3 128.38(9) . .
O7 Dy1 O3 69.56(9) . .
O5 Dy1 O3 114.33(9) . .
O8 Dy1 O3 120.28(10) . .
O1 Dy1 O3 60.68(9) . .
N4 Dy1 O3 143.33(10) . .
O9 Dy1 O3 66.51(9) . .
C7 N1 C8 121.2(4) . .
C7 N1 Co1 124.4(4) . .
C8 N1 Co1 111.6(3) . .
C10 N2 C9 114.5(4) . .
C10 N2 Co1 106.3(3) . .
C9 N2 Co1 111.0(3) . .
C10 N2 H2A 108.3 . .
C9 N2 H2A 108.2 . .
Co1 N2 H2A 108.2 . .
C12 N3 C11 119.5(4) . .
C12 N3 Co1 124.2(4) . .
C11 N3 Co1 115.9(3) . .
C25 N4 C21 119.2(4) . .
C25 N4 Dy1 119.4(3) . .
C21 N4 Dy1 121.2(3) . .
O12 N5 O11 120.3(5) . .
O12 N5 O10A 117.9(7) . .
O11 N5 O10A 119.9(7) . .
O12 N5 O10B 115.5(13) . .
O11 N5 O10B 117.5(12) . .
C1 O1 Co1 115.5(3) . .
C1 O1 Dy1 125.0(3) . .
Co1 O1 Dy1 103.23(12) . .
C13 O2 Co1 123.4(3) . .
C2 O3 C19 116.4(4) . .
C2 O3 Dy1 117.9(3) . .
C19 O3 Dy1 125.3(3) . .
C18 O4 C20 117.4(4) . .
C26 O5 Co1 120.5(2) . .
C26 O5 Dy1 123.5(2) . .
Co1 O5 Dy1 108.81(13) . .
C27 O6 Dy1 125.7(2) . 2_566
C27 O6 Dy1 120.8(2) . .
Dy1 O6 Dy1 106.04(11) 2_566 .
C29 O7 Dy1 135.0(3) . .
C29 O8 Dy1 133.1(3) 2_566 .
C30 O9 Dy1 132.3(3) . .
C30 O9 H9 106.5 . .
Dy1 O9 H9 106.1 . .

loop_
_geom_bond_atom_site_label_1
_geom_bond_atom_site_label_2
_geom_bond_distance
_geom_bond_site_symmetry_2
C1 O1 1.338(5) .
C1 C2 1.396(7) .
C1 C6 1.417(6) .
C2 C3 1.372(6) .
C2 O3 1.380(5) .
C3 C4 1.399(6) .
C3 H3 0.9500 .
C4 C5 1.359(7) .
C4 H4 0.9500 .
C5 C6 1.390(7) .
C5 H5 0.9500 .
C6 C7 1.440(7) .
C7 N1 1.278(6) .
C7 H7 0.9500 .
C8 N1 1.466(6) .
C8 C9 1.526(6) .
C8 H8A 0.9900 .
C8 H8B 0.9900 .
C9 N2 1.485(6) .
C9 H9A 0.9900 .
C9 H9B 0.9900 .
C10 N2 1.473(6) .
C10 C11 1.526(6) .
C10 H10A 0.9900 .
C10 H10B 0.9900 .
C11 N3 1.464(6) .
C11 H11A 0.9900 .
C11 H11B 0.9900 .
C12 N3 1.301(6) .
C12 C14 1.424(7) .
C12 H12 0.9500 .
C13 O2 1.324(5) .
C13 C14 1.391(7) .
C13 C18 1.416(7) .
C14 C15 1.430(6) .
C15 C16 1.364(8) .
C15 H15 0.9500 .
C16 C17 1.379(8) .
C16 H16 0.9500 .
C17 C18 1.382(6) .
C17 H17 0.9500 .
C18 O4 1.353(6) .
C19 O3 1.440(5) .
C19 H19A 0.9800 .
C19 H19B 0.9800 .
C19 H19C 0.9800 .
C20 O4 1.401(6) .
C20 H20A 0.9800 .
C20 H20B 0.9800 .
C20 H20C 0.9800 .
C21 N4 1.348(5) .
C21 C22 1.372(6) .
C21 C26 1.503(6) .
C22 C23 1.383(6) .
C22 H22 0.9500 .
C23 C24 1.384(6) .
C23 H23 0.9500 .
C24 C25 1.372(6) .
C24 H24 0.9500 .
C25 N4 1.340(5) .
C25 C27 1.520(6) .
C26 O5 1.416(5) .
C26 H26A 0.9900 .
C26 H26B 0.9900 .
C27 O6 1.393(5) .
C27 H27A 0.9900 .
C27 H27B 0.9900 .
C28 C29 1.504(6) .
C28 H28A 0.9800 .
C28 H28B 0.9800 .
C28 H28C 0.9800 .
C29 O7 1.256(5) .
C29 O8 1.276(5) 2_566
C30 O9 1.434(5) .
C30 H30A 0.9800 .
C30 H30B 0.9800 .
C30 H30C 0.9800 .
Co1 O2 1.886(3) .
Co1 N3 1.890(4) .
Co1 O5 1.894(3) .
Co1 N1 1.905(4) .
Co1 O1 1.949(3) .
Co1 N2 1.960(4) .
Dy1 O6 2.262(3) 2_566
Dy1 O6 2.339(3) .
Dy1 O7 2.365(3) .
Dy1 O5 2.384(3) .
Dy1 O8 2.430(3) .
Dy1 O1 2.483(3) .
Dy1 N4 2.491(4) .
Dy1 O9 2.497(3) .
Dy1 O3 2.713(3) .
N2 H2A 1.0000 .
N5 O12 1.204(5) .
N5 O11 1.257(5) .
N5 O10A 1.259(9) .
N5 O10B 1.264(9) .
O6 Dy1 2.262(3) 2_566
O8 C29 1.276(5) 2_566
O9 H9 0.8499 .

loop_
_geom_hbond_atom_site_label_D
_geom_hbond_atom_site_label_H
_geom_hbond_atom_site_label_A
_geom_hbond_distance_DH
_geom_hbond_distance_HA
_geom_hbond_distance_DA
_geom_hbond_angle_DHA
O9 H9 O2 0.85 1.93 2.757(4) 164.0
N2 H2A O8 1.00 1.86 2.805(5) 156.4

loop_
_geom_torsion_atom_site_label_1
_geom_torsion_atom_site_label_2
_geom_torsion_atom_site_label_3
_geom_torsion_atom_site_label_4
_geom_torsion
_geom_torsion_site_symmetry_1
_geom_torsion_site_symmetry_4
O1 C1 C2 C3 178.8(4) . .
C6 C1 C2 C3 -3.5(7) . .
O1 C1 C2 O3 -1.4(6) . .
C6 C1 C2 O3 176.3(4) . .
O3 C2 C3 C4 -176.6(4) . .
C1 C2 C3 C4 3.2(7) . .
C2 C3 C4 C5 -0.1(7) . .
C3 C4 C5 C6 -2.5(8) . .
C4 C5 C6 C1 2.2(7) . .
C4 C5 C6 C7 173.6(5) . .
O1 C1 C6 C5 178.5(4) . .
C2 C1 C6 C5 0.8(7) . .
O1 C1 C6 C7 6.9(7) . .
C2 C1 C6 C7 -170.8(4) . .
C5 C6 C7 N1 157.6(5) . .
C1 C6 C7 N1 -30.7(7) . .
N1 C8 C9 N2 -45.2(5) . .
N2 C10 C11 N3 35.3(5) . .
O2 C13 C14 C12 0.1(8) . .
C18 C13 C14 C12 178.6(4) . .
O2 C13 C14 C15 -179.0(4) . .
C18 C13 C14 C15 -0.5(7) . .
N3 C12 C14 C13 10.5(8) . .
N3 C12 C14 C15 -170.4(5) . .
C13 C14 C15 C16 -2.2(8) . .
C12 C14 C15 C16 178.7(5) . .
C14 C15 C16 C17 3.4(8) . .
C15 C16 C17 C18 -1.8(8) . .
C16 C17 C18 O4 179.3(5) . .
C16 C17 C18 C13 -1.0(8) . .
O2 C13 C18 O4 0.4(6) . .
C14 C13 C18 O4 -178.2(4) . .
O2 C13 C18 C17 -179.3(4) . .
C14 C13 C18 C17 2.1(7) . .
N4 C21 C22 C23 2.1(8) . .
C26 C21 C22 C23 -174.5(5) . .
C21 C22 C23 C24 1.8(8) . .
C22 C23 C24 C25 -3.2(8) . .
C23 C24 C25 N4 0.8(8) . .
C23 C24 C25 C27 179.5(5) . .
N4 C21 C26 O5 -9.8(5) . .
C22 C21 C26 O5 167.1(4) . .
N4 C25 C27 O6 15.4(5) . .
C24 C25 C27 O6 -163.3(4) . .
C6 C7 N1 C8 160.0(4) . .
C6 C7 N1 Co1 0.5(7) . .
C9 C8 N1 C7 -114.3(5) . .
C9 C8 N1 Co1 47.5(4) . .
C11 C10 N2 C9 76.8(5) . .
C11 C10 N2 Co1 -46.2(4) . .
C8 C9 N2 C10 -95.5(5) . .
C8 C9 N2 Co1 24.9(5) . .
C14 C12 N3 C11 178.8(5) . .
C14 C12 N3 Co1 6.7(7) . .
C10 C11 N3 C12 179.1(4) . .
C10 C11 N3 Co1 -8.1(5) . .
O2 Co1 N3 C12 -23.3(4) . .
O5 Co1 N3 C12 -113.5(4) . .
N1 Co1 N3 C12 74.3(4) . .
N2 Co1 N3 C12 158.0(4) . .
O2 Co1 N3 C11 164.4(3) . .
O5 Co1 N3 C11 74.2(3) . .
N1 Co1 N3 C11 -98.1(4) . .
N2 Co1 N3 C11 -14.4(4) . .
C24 C25 N4 C21 3.1(7) . .
C27 C25 N4 C21 -175.7(4) . .
C24 C25 N4 Dy1 -171.7(4) . .
C27 C25 N4 Dy1 9.5(5) . .
C22 C21 N4 C25 -4.6(7) . .
C26 C21 N4 C25 172.3(4) . .
C22 C21 N4 Dy1 170.1(4) . .
C26 C21 N4 Dy1 -12.9(5) . .
C2 C1 O1 Co1 -142.1(3) . .
C6 C1 O1 Co1 40.3(5) . .
C2 C1 O1 Dy1 -12.2(6) . .
C6 C1 O1 Dy1 170.2(3) . .
C14 C13 O2 Co1 -26.3(6) . .
C18 C13 O2 Co1 155.2(3) . .
N3 Co1 O2 C13 32.8(4) . .
O5 Co1 O2 C13 129.2(4) . .
N1 Co1 O2 C13 -59.5(4) . .
O1 Co1 O2 C13 -146.9(4) . .
C3 C2 O3 C19 19.3(6) . .
C1 C2 O3 C19 -160.5(4) . .
C3 C2 O3 Dy1 -167.9(4) . .
C1 C2 O3 Dy1 12.3(5) . .
C17 C18 O4 C20 1.1(7) . .
C13 C18 O4 C20 -178.5(5) . .
C21 C26 O5 Co1 178.0(3) . .
C21 C26 O5 Dy1 31.0(5) . .
O2 Co1 O5 C26 -60.6(3) . .
N3 Co1 O5 C26 31.9(3) . .
N1 Co1 O5 C26 168.8(8) . .
O1 Co1 O5 C26 -146.6(3) . .
N2 Co1 O5 C26 115.4(3) . .
O2 Co1 O5 Dy1 90.76(14) . .
N3 Co1 O5 Dy1 -176.79(16) . .
N1 Co1 O5 Dy1 -39.9(9) . .
O1 Co1 O5 Dy1 4.73(13) . .
N2 Co1 O5 Dy1 -93.26(15) . .
C25 C27 O6 Dy1 177.8(3) . 2_566
C25 C27 O6 Dy1 -36.5(5) . .
O8 C29 O7 Dy1 -2.3(7) 2_566 .
C28 C29 O7 Dy1 179.3(3) . .
